data_1550183
loop_
_publ_author_name
'Maka, Vijay Kumar'
'Mukhopadhyay, Arindam'
'Savitha, Govardhan'
'Moorthy, Jarugu Narasimha'

_publ_section_title
;
 Fluorescent 2D metal-organic framework nanosheets (MONs): design,
 synthesis and sensing of explosive nitroaromatic compounds (NACs).
;
_journal_issue 47
_journal_name_full Nanoscale
_journal_page_first 22389
_journal_page_last 22399
_journal_paper_doi 10.1039/c8nr04992k
_journal_volume 10
_journal_year 2018
_chemical_formula_moiety 'C72  H53  In2 N5 O14, 2(C3 H7 N O)'
_chemical_formula_sum 'C78 H67 In2 N7 O16'
_chemical_formula_weight 1588.03
_space_group_crystal_system monoclinic
_space_group_IT_number 15
_space_group_name_Hall '-C 2yc'
_space_group_name_H-M_alt 'C 1 2/c 1'
_symmetry_space_group_name_Hall '-C 2yc'
_symmetry_space_group_name_H-M 'C 1 2/c 1'
_atom_sites_solution_hydrogens geom
_audit_creation_method SHELXL-2016/6
_cell_angle_alpha 90
_cell_angle_beta 98.488(4)
_cell_angle_gamma 90
_cell_formula_units_Z 4
_cell_length_a 23.254(3)
_cell_length_b 22.981(3)
_cell_length_c 17.777(2)
_cell_measurement_reflns_used 115
_cell_measurement_temperature 100(2)
_cell_measurement_theta_max 20
_cell_measurement_theta_min 8
_cell_volume 9396(2)
_computing_molecular_graphics 'Ortep-3 for Windows (Farrugia, 1997)'
_computing_publication_material 'WinGX publication routines (Farrugia, 1999)'
_computing_structure_refinement 'SHELXL-2016/6 (Sheldrick, 2016)'
_computing_structure_solution 'SUPERFLIP (Palatinus & Chapuis, 2007)'
_diffrn_ambient_temperature 100(2)
_diffrn_measured_fraction_theta_full 0.996
_diffrn_measured_fraction_theta_max 0.996
_diffrn_measurement_device_type 'Bruker APEX-II CCD'
_diffrn_measurement_method '\f and \w scans'
_diffrn_radiation_type MoK\a
_diffrn_radiation_wavelength 0.71073
_diffrn_reflns_av_R_equivalents 0.1238
_diffrn_reflns_av_unetI/netI 0.1141
_diffrn_reflns_Laue_measured_fraction_full 0.996
_diffrn_reflns_Laue_measured_fraction_max 0.996
_diffrn_reflns_limit_h_max 27
_diffrn_reflns_limit_h_min -27
_diffrn_reflns_limit_k_max 27
_diffrn_reflns_limit_k_min -27
_diffrn_reflns_limit_l_max 21
_diffrn_reflns_limit_l_min -21
_diffrn_reflns_number 39236
_diffrn_reflns_point_group_measured_fraction_full 0.996
_diffrn_reflns_point_group_measured_fraction_max 0.996
_diffrn_reflns_theta_full 25.090
_diffrn_reflns_theta_max 25.090
_diffrn_reflns_theta_min 2.117
_diffrn_source 'sealed tube'
_exptl_absorpt_coefficient_mu 0.547
_exptl_absorpt_correction_type none
_exptl_crystal_colour colorless
_exptl_crystal_density_diffrn 1.123
_exptl_crystal_density_method 'not measured'
_exptl_crystal_description prism
_exptl_crystal_F_000 3240
_exptl_crystal_size_max 0.2
_exptl_crystal_size_mid 0.2
_exptl_crystal_size_min 0.2
_refine_diff_density_max 1.986
_refine_diff_density_min -1.463
_refine_diff_density_rms 0.148
_refine_ls_extinction_method none
_refine_ls_goodness_of_fit_ref 1.034
_refine_ls_hydrogen_treatment constr
_refine_ls_matrix_type full
_refine_ls_number_parameters 421
_refine_ls_number_reflns 8345
_refine_ls_number_restraints 0
_refine_ls_restrained_S_all 1.034
_refine_ls_R_factor_all 0.1509
_refine_ls_R_factor_gt 0.0883
_refine_ls_shift/su_max 0.000
_refine_ls_shift/su_mean 0.000
_refine_ls_structure_factor_coef Fsqd
_refine_ls_weighting_details 'w=1/[\s^2^(Fo^2^)+(0.2000P)^2^] where P=(Fo^2^+2Fc^2^)/3'
_refine_ls_weighting_scheme calc
_refine_ls_wR_factor_gt 0.2638
_refine_ls_wR_factor_ref 0.3074
_reflns_Friedel_coverage 0.000
_reflns_number_gt 4818
_reflns_number_total 8345
_reflns_threshold_expression 'I > 2\s(I)'
_cod_data_source_file c8nr04992k2.cif
_cod_data_source_block 11mayb_sq
_cod_depositor_comments 'Adding full bibliography for 1550183.cif.'
_cod_database_code 1550183
_shelx_shelxl_version_number 2016/6
_shelx_space_group_comment
;
The symmetry employed for this shelxl refinement is uniquely defined
by the following loop, which should always be used as a source of
symmetry information in preference to the above space-group names.
They are only intended as comments.
;

loop_
_space_group_symop_operation_xyz
'x, y, z'
'-x, y, -z+1/2'
'x+1/2, y+1/2, z'
'-x+1/2, y+1/2, -z+1/2'
'-x, -y, -z'
'x, -y, z-1/2'
'-x+1/2, -y+1/2, -z'
'x+1/2, -y+1/2, z-1/2'

loop_
_atom_site_label
_atom_site_type_symbol
_atom_site_fract_x
_atom_site_fract_y
_atom_site_fract_z
_atom_site_U_iso_or_equiv
_atom_site_adp_type
_atom_site_occupancy
_atom_site_site_symmetry_order
_atom_site_calc_flag
_atom_site_refinement_flags_posn
_atom_site_refinement_flags_adp
_atom_site_refinement_flags_occupancy
In1 In 0.24833(3) 0.04977(3) 0.48118(3) 0.0350(3) Uani 1 1 d . . .
O1 O 0.2571(3) 0.1137(3) 0.3932(3) 0.060(2) Uani 1 1 d . . .
N1 N 0.1541(3) 0.2078(3) 0.0623(4) 0.0336(18) Uani 1 1 d . . .
C1 C 0.2103(4) 0.0989(4) 0.3496(5) 0.033(2) Uani 1 1 d . . .
O2 O 0.1804(3) 0.0594(3) 0.3719(4) 0.0503(19) Uani 1 1 d . . .
N2 N 0.000000 -0.2569(4) -0.250000 0.035(3) Uani 1 2 d S T P
C2 C 0.1961(3) 0.1269(3) 0.2744(4) 0.0253(19) Uani 1 1 d . . .
O3 O 0.2180(3) 0.4775(3) 0.0841(3) 0.0425(16) Uani 1 1 d . . .
N3 N 0.0748(6) 0.0413(6) 0.5279(8) 0.107(2) Uani 1 1 d . . .
C3 C 0.2312(4) 0.1683(4) 0.2518(5) 0.030(2) Uani 1 1 d . . .
H3 H 0.264796 0.178811 0.284000 0.036 Uiso 1 1 calc R U .
O4 O 0.2317(3) 0.4612(3) -0.0306(4) 0.0406(16) Uani 1 1 d . . .
C4 C 0.2186(4) 0.1947(4) 0.1830(5) 0.037(2) Uani 1 1 d . . .
H4 H 0.243830 0.222504 0.168447 0.044 Uiso 1 1 calc R U .
O5 O 0.2288(3) -0.3798(3) -0.0710(4) 0.0473(17) Uani 1 1 d . . .
N5 N 0.3354(6) 0.3654(7) 0.2599(8) 0.118(2) Uani 1 1 d . . .
C5 C 0.1673(3) 0.1804(4) 0.1336(4) 0.0257(19) Uani 1 1 d . . .
O6 O 0.1589(3) -0.4295(3) -0.0285(4) 0.0446(17) Uani 1 1 d . . .
C6 C 0.1320(4) 0.1381(4) 0.1573(5) 0.036(2) Uani 1 1 d . . .
H6 H 0.097653 0.128158 0.126227 0.043 Uiso 1 1 calc R U .
O7 O 0.1700(5) 0.0378(5) 0.5333(6) 0.107(2) Uani 1 1 d . . .
C7 C 0.1467(3) 0.1102(4) 0.2264(5) 0.034(2) Uani 1 1 d . . .
H7 H 0.123377 0.080433 0.240404 0.041 Uiso 1 1 calc R U .
O8 O 0.3386(5) 0.2734(6) 0.2068(6) 0.118(2) Uani 1 1 d . . .
C8 C 0.2161(4) 0.4435(4) 0.0294(5) 0.029(2) Uani 1 1 d . . .
C9 C 0.1975(4) 0.3840(4) 0.0354(4) 0.030(2) Uani 1 1 d . . .
C10 C 0.1781(4) 0.3644(4) 0.1021(5) 0.038(2) Uani 1 1 d . . .
H10 H 0.175551 0.390597 0.141319 0.045 Uiso 1 1 calc R U .
C11 C 0.1629(5) 0.3074(4) 0.1106(5) 0.044(2) Uani 1 1 d . . .
H11 H 0.149300 0.295392 0.154732 0.053 Uiso 1 1 calc R U .
C12 C 0.1679(4) 0.2672(4) 0.0522(4) 0.0274(19) Uani 1 1 d . . .
C13 C 0.1841(3) 0.2859(4) -0.0137(5) 0.029(2) Uani 1 1 d . . .
H13 H 0.185871 0.259832 -0.053279 0.035 Uiso 1 1 calc R U .
C14 C 0.1979(4) 0.3435(4) -0.0225(5) 0.034(2) Uani 1 1 d . . .
H14 H 0.207941 0.355685 -0.068695 0.041 Uiso 1 1 calc R U .
C15 C 0.1246(3) 0.1755(4) -0.0002(4) 0.029(2) Uani 1 1 d . . .
C16 C 0.1431(4) 0.1225(4) -0.0189(4) 0.030(2) Uani 1 1 d . . .
H16 H 0.175429 0.106009 0.010426 0.036 Uiso 1 1 calc R U .
C17 C 0.1145(3) 0.0917(4) -0.0816(4) 0.0252(18) Uani 1 1 d . . .
H17 H 0.128214 0.055311 -0.093193 0.030 Uiso 1 1 calc R U .
C18 C 0.0665(3) 0.1145(4) -0.1261(4) 0.029(2) Uani 1 1 d . . .
C19 C 0.0489(4) 0.1710(4) -0.1070(5) 0.035(2) Uani 1 1 d . . .
H19 H 0.017346 0.188329 -0.136993 0.041 Uiso 1 1 calc R U .
C20 C 0.0765(4) 0.2004(4) -0.0468(5) 0.036(2) Uani 1 1 d . . .
H20 H 0.063778 0.237412 -0.035815 0.043 Uiso 1 1 calc R U .
C21 C 0.1741(4) -0.3903(5) -0.0691(5) 0.040(3) Uani 1 1 d . . .
C22 C 0.1309(4) -0.3536(4) -0.1175(5) 0.037(2) Uani 1 1 d . . .
C23 C 0.1447(4) -0.3066(4) -0.1568(5) 0.037(2) Uani 1 1 d . . .
H23 H 0.183597 -0.296324 -0.154063 0.045 Uiso 1 1 calc R U .
C24 C 0.1038(4) -0.2737(4) -0.2003(5) 0.037(2) Uani 1 1 d . . .
H24 H 0.114920 -0.241746 -0.226804 0.044 Uiso 1 1 calc R U .
C25 C 0.0458(4) -0.2882(4) -0.2049(5) 0.039(2) Uani 1 1 d . . .
C26 C 0.0292(4) -0.3391(4) -0.1662(6) 0.053(3) Uani 1 1 d . . .
H26 H -0.009370 -0.351094 -0.172043 0.064 Uiso 1 1 calc R U .
C27 C 0.0712(4) -0.3694(4) -0.1208(6) 0.047(3) Uani 1 1 d . . .
H27 H 0.060979 -0.400418 -0.091971 0.057 Uiso 1 1 calc R U .
C28 C 0.000000 -0.1965(6) -0.250000 0.041(3) Uani 1 2 d S T P
C29 C 0.0223(3) -0.1650(4) -0.1846(5) 0.032(2) Uani 1 1 d . . .
H29 H 0.037307 -0.184449 -0.140140 0.039 Uiso 1 1 calc R U .
C30 C 0.0218(4) -0.1062(4) -0.1866(5) 0.040(2) Uani 1 1 d . . .
H30 H 0.037087 -0.086358 -0.142553 0.048 Uiso 1 1 calc R U .
C31 C 0.000000 -0.0737(5) -0.250000 0.032(3) Uani 1 2 d S T P
C32 C 0.000000 -0.0094(5) -0.250000 0.030(3) Uani 1 2 d S T P
C33 C 0.0335(3) 0.0231(4) -0.1918(4) 0.031(2) Uani 1 1 d . . .
H33 H 0.056253 0.003112 -0.152727 0.037 Uiso 1 1 calc R U .
C34 C 0.0338(3) 0.0827(4) -0.1906(5) 0.029(2) Uani 1 1 d . . .
C35 C 0.000000 0.1118(6) -0.250000 0.032(3) Uani 1 2 d S T P
H35 H 0.000002 0.152317 -0.250000 0.039 Uiso 1 2 calc R U P
C36 C 0.1245(8) 0.0578(7) 0.5096(10) 0.107(2) Uani 1 1 d . . .
H36 H 0.123823 0.088044 0.474741 0.129 Uiso 1 1 calc R U .
C37 C 0.0188(7) 0.0651(7) 0.5001(9) 0.107(2) Uani 1 1 d . . .
H37A H -0.010426 0.044948 0.522833 0.161 Uiso 1 1 calc R U .
H37B H 0.018182 0.105697 0.512885 0.161 Uiso 1 1 calc R U .
H37C H 0.011027 0.060759 0.445806 0.161 Uiso 1 1 calc R U .
C38 C 0.0761(6) -0.0114(7) 0.5751(9) 0.107(2) Uani 1 1 d . . .
H38A H 0.037511 -0.019751 0.585368 0.161 Uiso 1 1 calc R U .
H38B H 0.090089 -0.043568 0.548598 0.161 Uiso 1 1 calc R U .
H38C H 0.101350 -0.005194 0.622211 0.161 Uiso 1 1 calc R U .
C39 C 0.3203(8) 0.3273(8) 0.2012(10) 0.118(2) Uani 1 1 d . . .
H39 H 0.296946 0.339784 0.157125 0.141 Uiso 1 1 calc R U .
C40 C 0.3186(8) 0.4345(7) 0.2530(9) 0.118(2) Uani 1 1 d . . .
H40A H 0.330066 0.453049 0.301278 0.177 Uiso 1 1 calc R U .
H40B H 0.277329 0.438533 0.238472 0.177 Uiso 1 1 calc R U .
H40C H 0.338384 0.452354 0.215362 0.177 Uiso 1 1 calc R U .
C41 C 0.3715(7) 0.3514(7) 0.3314(9) 0.118(2) Uani 1 1 d . . .
H41A H 0.401698 0.380021 0.342083 0.177 Uiso 1 1 calc R U .
H41B H 0.388581 0.313688 0.327914 0.177 Uiso 1 1 calc R U .
H41C H 0.348053 0.351385 0.371592 0.177 Uiso 1 1 calc R U .

loop_
_atom_site_aniso_label
_atom_site_aniso_U_11
_atom_site_aniso_U_22
_atom_site_aniso_U_33
_atom_site_aniso_U_23
_atom_site_aniso_U_13
_atom_site_aniso_U_12
In1 0.0500(5) 0.0270(4) 0.0245(4) -0.0013(3) -0.0058(3) -0.0030(3)
O1 0.094(6) 0.049(4) 0.025(4) 0.009(3) -0.028(4) -0.018(4)
N1 0.039(4) 0.031(4) 0.028(4) -0.001(3) -0.005(3) -0.002(3)
C1 0.036(5) 0.025(5) 0.038(5) 0.003(4) 0.009(4) -0.001(4)
O2 0.034(4) 0.071(5) 0.046(4) 0.021(4) 0.004(3) 0.009(3)
N2 0.036(6) 0.028(6) 0.034(6) 0.000 -0.012(5) 0.000
C2 0.026(4) 0.027(5) 0.020(4) -0.002(4) -0.006(3) 0.008(4)
O3 0.064(4) 0.027(4) 0.033(4) 0.003(3) -0.005(3) -0.002(3)
N3 0.108(5) 0.123(5) 0.099(5) 0.032(4) 0.043(4) 0.040(4)
C3 0.034(5) 0.026(5) 0.027(5) 0.003(4) -0.006(4) 0.001(4)
O4 0.042(4) 0.032(4) 0.046(4) -0.007(3) 0.001(3) 0.001(3)
C4 0.047(6) 0.044(6) 0.021(4) 0.003(4) 0.005(4) -0.013(4)
O5 0.045(4) 0.051(4) 0.042(4) 0.006(3) -0.004(3) 0.004(3)
N5 0.134(6) 0.132(6) 0.088(4) 0.001(5) 0.019(4) -0.002(5)
C5 0.025(4) 0.032(5) 0.019(4) 0.004(4) 0.001(3) 0.001(4)
O6 0.050(4) 0.037(4) 0.045(4) 0.025(4) 0.002(3) -0.001(3)
C6 0.039(5) 0.034(5) 0.031(5) 0.005(4) -0.009(4) -0.001(4)
O7 0.108(5) 0.123(5) 0.099(5) 0.032(4) 0.043(4) 0.040(4)
C7 0.028(5) 0.031(5) 0.043(5) 0.009(4) 0.008(4) -0.003(4)
O8 0.134(6) 0.132(6) 0.088(4) 0.001(5) 0.019(4) -0.002(5)
C8 0.032(5) 0.028(5) 0.025(5) 0.012(4) 0.000(4) -0.001(4)
C9 0.037(5) 0.032(5) 0.021(4) 0.001(4) 0.002(4) 0.009(4)
C10 0.056(6) 0.024(5) 0.033(5) -0.004(4) 0.006(4) -0.003(4)
C11 0.081(7) 0.030(5) 0.023(5) 0.006(4) 0.012(5) -0.005(5)
C12 0.041(5) 0.018(4) 0.022(4) 0.002(4) -0.001(4) 0.001(4)
C13 0.031(5) 0.026(5) 0.031(5) -0.015(4) 0.007(4) 0.001(4)
C14 0.045(5) 0.029(5) 0.026(5) 0.007(4) -0.002(4) 0.000(4)
C15 0.028(5) 0.037(5) 0.021(4) -0.002(4) -0.001(4) 0.000(4)
C16 0.031(5) 0.036(5) 0.019(4) 0.001(4) -0.010(3) 0.003(4)
C17 0.022(4) 0.025(5) 0.030(5) 0.001(4) 0.006(3) 0.001(3)
C18 0.031(5) 0.030(5) 0.025(5) 0.006(4) 0.001(4) -0.002(4)
C19 0.039(5) 0.027(5) 0.034(5) -0.001(4) -0.008(4) 0.007(4)
C20 0.038(5) 0.025(5) 0.043(5) -0.003(4) -0.004(4) 0.000(4)
C21 0.044(6) 0.050(7) 0.019(5) -0.020(5) -0.016(4) 0.022(5)
C22 0.049(6) 0.023(5) 0.034(5) 0.001(4) -0.009(4) 0.003(4)
C23 0.037(5) 0.040(6) 0.030(5) 0.009(5) -0.011(4) -0.004(4)
C24 0.049(6) 0.026(5) 0.031(5) 0.011(4) -0.006(4) -0.015(4)
C25 0.066(7) 0.027(5) 0.021(4) 0.006(4) -0.002(4) 0.012(5)
C26 0.055(6) 0.031(6) 0.067(7) 0.008(6) -0.013(5) -0.005(5)
C27 0.060(7) 0.029(6) 0.047(6) 0.012(5) -0.011(5) -0.002(5)
C28 0.038(7) 0.030(8) 0.048(8) 0.000 -0.019(6) 0.000
C29 0.032(5) 0.028(5) 0.032(5) 0.000(4) -0.011(4) 0.000(4)
C30 0.044(6) 0.033(6) 0.038(6) 0.004(5) -0.012(4) -0.002(4)
C31 0.023(6) 0.033(7) 0.036(7) 0.000 -0.006(5) 0.000
C32 0.030(6) 0.031(7) 0.027(6) 0.000 0.000(5) 0.000
C33 0.028(5) 0.035(5) 0.025(5) 0.002(4) -0.009(4) 0.002(4)
C34 0.033(5) 0.023(5) 0.030(5) -0.008(4) 0.001(4) 0.002(4)
C35 0.043(8) 0.029(7) 0.023(6) 0.000 0.000(5) 0.000
C36 0.108(5) 0.123(5) 0.099(5) 0.032(4) 0.043(4) 0.040(4)
C37 0.108(5) 0.123(5) 0.099(5) 0.032(4) 0.043(4) 0.040(4)
C38 0.108(5) 0.123(5) 0.099(5) 0.032(4) 0.043(4) 0.040(4)
C39 0.134(6) 0.132(6) 0.088(4) 0.001(5) 0.019(4) -0.002(5)
C40 0.134(6) 0.132(6) 0.088(4) 0.001(5) 0.019(4) -0.002(5)
C41 0.134(6) 0.132(6) 0.088(4) 0.001(5) 0.019(4) -0.002(5)

loop_
_atom_type_symbol
_atom_type_description
_atom_type_scat_dispersion_real
_atom_type_scat_dispersion_imag
_atom_type_scat_source
C C 0.0033 0.0016 'International Tables Vol C Tables 4.2.6.8 and 6.1.1.4'
H H 0.0000 0.0000 'International Tables Vol C Tables 4.2.6.8 and 6.1.1.4'
In In -0.7276 1.3100 'International Tables Vol C Tables 4.2.6.8 and 6.1.1.4'
N N 0.0061 0.0033 'International Tables Vol C Tables 4.2.6.8 and 6.1.1.4'
O O 0.0106 0.0060 'International Tables Vol C Tables 4.2.6.8 and 6.1.1.4'

loop_
_geom_angle_atom_site_label_1
_geom_angle_atom_site_label_2
_geom_angle_atom_site_label_3
_geom_angle
_geom_angle_site_symmetry_1
_geom_angle_site_symmetry_3
O1 In1 O7 124.3(3) . .
O1 In1 O3 92.9(3) . 4_545
O7 In1 O3 120.4(3) . 4_545
O1 In1 O4 149.3(3) . 4_545
O7 In1 O4 81.8(3) . 4_545
O3 In1 O4 57.3(2) 4_545 4_545
O1 In1 O6 86.5(3) . 4
O7 In1 O6 133.1(4) . 4
O3 In1 O6 87.8(2) 4_545 4
O4 In1 O6 85.0(2) 4_545 4
O1 In1 O5 89.3(2) . 4
O7 In1 O5 85.2(4) . 4
O3 In1 O5 145.9(2) 4_545 4
O4 In1 O5 110.9(2) 4_545 4
O6 In1 O5 58.4(2) 4 4
O1 In1 O2 57.3(2) . .
O7 In1 O2 81.9(3) . .
O3 In1 O2 83.3(2) 4_545 .
O4 In1 O2 119.4(2) 4_545 .
O6 In1 O2 142.0(3) 4 .
O5 In1 O2 125.2(2) 4 .
O1 In1 C8 121.2(3) . 4_545
O7 In1 C8 102.0(3) . 4_545
O3 In1 C8 28.6(2) 4_545 4_545
O4 In1 C8 28.6(2) 4_545 4_545
O6 In1 C8 85.9(2) 4 4_545
O5 In1 C8 132.4(2) 4 4_545
O2 In1 C8 102.3(3) . 4_545
O1 In1 C21 86.8(2) . 4
O7 In1 C21 111.1(4) . 4
O3 In1 C21 116.2(3) 4_545 4
O4 In1 C21 99.2(3) 4_545 4
O6 In1 C21 28.4(3) 4 4
O5 In1 C21 30.0(3) 4 4
O2 In1 C21 141.0(3) . 4
C8 In1 C21 110.0(3) 4_545 4
O1 In1 C1 29.1(2) . .
O7 In1 C1 103.8(3) . .
O3 In1 C1 87.4(2) 4_545 .
O4 In1 C1 139.7(3) 4_545 .
O6 In1 C1 114.9(3) 4 .
O5 In1 C1 109.3(3) 4 .
O2 In1 C1 28.2(2) . .
C8 In1 C1 114.1(3) 4_545 .
C21 In1 C1 114.8(3) 4 .
C1 O1 In1 95.4(5) . .
C5 N1 C12 121.4(7) . .
C5 N1 C15 118.9(7) . .
C12 N1 C15 119.6(7) . .
O2 C1 O1 117.7(8) . .
O2 C1 C2 123.2(8) . .
O1 C1 C2 119.1(8) . .
O2 C1 In1 62.2(5) . .
O1 C1 In1 55.5(5) . .
C2 C1 In1 173.3(6) . .
C1 O2 In1 89.6(6) . .
C28 N2 C25 120.3(5) . .
C28 N2 C25 120.3(5) . 2_554
C25 N2 C25 119.4(10) . 2_554
C3 C2 C7 119.7(8) . .
C3 C2 C1 120.8(7) . .
C7 C2 C1 119.5(8) . .
C8 O3 In1 92.1(5) . 4
C36 N3 C37 126.7(14) . .
C36 N3 C38 116.1(14) . .
C37 N3 C38 116.9(13) . .
C2 C3 C4 121.5(8) . .
C2 C3 H3 119.3 . .
C4 C3 H3 119.3 . .
C8 O4 In1 91.7(5) . 4
C3 C4 C5 120.5(8) . .
C3 C4 H4 119.8 . .
C5 C4 H4 119.8 . .
C21 O5 In1 88.8(5) . 4_545
C39 N5 C41 125.3(16) . .
C39 N5 C40 122.2(16) . .
C41 N5 C40 112.3(14) . .
C6 C5 N1 122.0(7) . .
C6 C5 C4 117.4(7) . .
N1 C5 C4 120.5(7) . .
C21 O6 In1 91.8(5) . 4_545
C5 C6 C7 121.2(8) . .
C5 C6 H6 119.4 . .
C7 C6 H6 119.4 . .
C36 O7 In1 124.4(11) . .
C2 C7 C6 119.6(8) . .
C2 C7 H7 120.2 . .
C6 C7 H7 120.2 . .
O3 C8 O4 119.0(8) . .
O3 C8 C9 120.9(8) . .
O4 C8 C9 120.1(8) . .
O3 C8 In1 59.3(4) . 4
O4 C8 In1 59.6(4) . 4
C9 C8 In1 178.9(6) . 4
C14 C9 C10 116.7(8) . .
C14 C9 C8 123.0(8) . .
C10 C9 C8 120.3(8) . .
C11 C10 C9 121.3(9) . .
C11 C10 H10 119.3 . .
C9 C10 H10 119.3 . .
C10 C11 C12 119.7(8) . .
C10 C11 H11 120.2 . .
C12 C11 H11 120.2 . .
C13 C12 C11 119.5(8) . .
C13 C12 N1 120.9(8) . .
C11 C12 N1 119.6(8) . .
C12 C13 C14 120.3(8) . .
C12 C13 H13 119.9 . .
C14 C13 H13 119.9 . .
C13 C14 C9 122.2(8) . .
C13 C14 H14 118.9 . .
C9 C14 H14 118.9 . .
C16 C15 C20 118.4(8) . .
C16 C15 N1 121.8(7) . .
C20 C15 N1 119.7(8) . .
C15 C16 C17 121.3(8) . .
C15 C16 H16 119.3 . .
C17 C16 H16 119.3 . .
C18 C17 C16 121.0(8) . .
C18 C17 H17 119.5 . .
C16 C17 H17 119.5 . .
C17 C18 C19 116.8(8) . .
C17 C18 C34 122.7(8) . .
C19 C18 C34 120.5(7) . .
C20 C19 C18 122.0(8) . .
C20 C19 H19 119.0 . .
C18 C19 H19 119.0 . .
C19 C20 C15 120.4(8) . .
C19 C20 H20 119.8 . .
C15 C20 H20 119.8 . .
O6 C21 O5 121.0(8) . .
O6 C21 C22 121.6(9) . .
O5 C21 C22 117.5(9) . .
O6 C21 In1 59.8(4) . 4_545
O5 C21 In1 61.3(4) . 4_545
C22 C21 In1 177.4(7) . 4_545
C23 C22 C27 119.0(8) . .
C23 C22 C21 124.2(9) . .
C27 C22 C21 116.8(8) . .
C22 C23 C24 122.6(8) . .
C22 C23 H23 118.7 . .
C24 C23 H23 118.7 . .
C23 C24 C25 119.6(8) . .
C23 C24 H24 120.2 . .
C25 C24 H24 120.2 . .
C24 C25 N2 123.5(8) . .
C24 C25 C26 119.8(8) . .
N2 C25 C26 116.7(8) . .
C27 C26 C25 118.7(9) . .
C27 C26 H26 120.7 . .
C25 C26 H26 120.7 . .
C26 C27 C22 120.2(9) . .
C26 C27 H27 119.9 . .
C22 C27 H27 119.9 . .
N2 C28 C29 121.0(6) . 2_554
N2 C28 C29 121.0(6) . .
C29 C28 C29 117.9(12) 2_554 .
C30 C29 C28 119.6(9) . .
C30 C29 H29 120.2 . .
C28 C29 H29 120.2 . .
C29 C30 C31 124.1(9) . .
C29 C30 H30 117.9 . .
C31 C30 H30 117.9 . .
C30 C31 C30 114.7(12) . 2_554
C30 C31 C32 122.7(6) . .
C30 C31 C32 122.6(6) 2_554 .
C33 C32 C33 116.3(11) 2_554 .
C33 C32 C31 121.8(6) 2_554 .
C33 C32 C31 121.8(6) . .
C34 C33 C32 122.7(8) . .
C34 C33 H33 118.6 . .
C32 C33 H33 118.6 . .
C33 C34 C35 117.9(8) . .
C33 C34 C18 120.7(7) . .
C35 C34 C18 121.4(8) . .
C34 C35 C34 122.5(12) 2_554 .
C34 C35 H35 118.7 2_554 .
C34 C35 H35 118.7 . .
O7 C36 N3 125.6(17) . .
O7 C36 H36 117.2 . .
N3 C36 H36 117.2 . .
N3 C37 H37A 109.5 . .
N3 C37 H37B 109.5 . .
H37A C37 H37B 109.5 . .
N3 C37 H37C 109.5 . .
H37A C37 H37C 109.5 . .
H37B C37 H37C 109.5 . .
N3 C38 H38A 109.5 . .
N3 C38 H38B 109.5 . .
H38A C38 H38B 109.5 . .
N3 C38 H38C 109.5 . .
H38A C38 H38C 109.5 . .
H38B C38 H38C 109.5 . .
O8 C39 N5 120.2(18) . .
O8 C39 H39 119.9 . .
N5 C39 H39 119.9 . .
N5 C40 H40A 109.5 . .
N5 C40 H40B 109.5 . .
H40A C40 H40B 109.5 . .
N5 C40 H40C 109.5 . .
H40A C40 H40C 109.5 . .
H40B C40 H40C 109.5 . .
N5 C41 H41A 109.5 . .
N5 C41 H41B 109.5 . .
H41A C41 H41B 109.5 . .
N5 C41 H41C 109.5 . .
H41A C41 H41C 109.5 . .
H41B C41 H41C 109.5 . .

loop_
_geom_bond_atom_site_label_1
_geom_bond_atom_site_label_2
_geom_bond_distance
_geom_bond_site_symmetry_2
In1 O1 2.178(6) .
In1 O7 2.180(10) .
In1 O3 2.232(6) 4_545
In1 O4 2.239(6) 4_545
In1 O6 2.247(6) 4
In1 O5 2.280(6) 4
In1 O2 2.326(6) .
In1 C8 2.594(8) 4_545
In1 C21 2.600(9) 4
In1 C1 2.630(9) .
O1 C1 1.285(11) .
N1 C5 1.407(10) .
N1 C12 1.418(10) .
N1 C15 1.427(10) .
C1 O2 1.242(10) .
C1 C2 1.478(12) .
N2 C28 1.388(15) .
N2 C25 1.429(9) .
N2 C25 1.429(9) 2_554
C2 C3 1.352(11) .
C2 C7 1.381(11) .
O3 C8 1.244(10) .
N3 C36 1.301(19) .
N3 C37 1.433(18) .
N3 C38 1.471(16) .
C3 C4 1.357(11) .
C3 H3 0.9300 .
O4 C8 1.244(10) .
C4 C5 1.411(11) .
C4 H4 0.9300 .
O5 C21 1.299(11) .
N5 C39 1.37(2) .
N5 C41 1.452(18) .
N5 C40 1.636(18) .
C5 C6 1.378(11) .
O6 C21 1.238(12) .
C6 C7 1.382(11) .
C6 H6 0.9300 .
O7 C36 1.173(17) .
C7 H7 0.9300 .
O8 C39 1.309(18) .
C8 C9 1.444(11) .
C9 C14 1.388(12) .
C9 C10 1.403(11) .
C10 C11 1.371(12) .
C10 H10 0.9300 .
C11 C12 1.408(12) .
C11 H11 0.9300 .
C12 C13 1.354(11) .
C13 C14 1.375(11) .
C13 H13 0.9300 .
C14 H14 0.9300 .
C15 C16 1.350(11) .
C15 C20 1.411(11) .
C16 C17 1.401(11) .
C16 H16 0.9300 .
C17 C18 1.374(11) .
C17 H17 0.9300 .
C18 C19 1.417(11) .
C18 C34 1.473(11) .
C19 C20 1.345(11) .
C19 H19 0.9300 .
C20 H20 0.9300 .
C21 C22 1.485(12) .
C22 C23 1.350(12) .
C22 C27 1.427(12) .
C23 C24 1.363(11) .
C23 H23 0.9300 .
C24 C25 1.381(12) .
C24 H24 0.9300 .
C25 C26 1.437(13) .
C26 C27 1.363(13) .
C26 H26 0.9300 .
C27 H27 0.9300 .
C28 C29 1.402(10) 2_554
C28 C29 1.402(10) .
C29 C30 1.351(12) .
C29 H29 0.9300 .
C30 C31 1.385(11) .
C30 H30 0.9300 .
C31 C32 1.479(17) .
C32 C33 1.411(10) 2_554
C32 C33 1.411(10) .
C33 C34 1.372(12) .
C33 H33 0.9300 .
C34 C35 1.392(10) .
C35 H35 0.9300 .
C36 H36 0.9300 .
C37 H37A 0.9600 .
C37 H37B 0.9600 .
C37 H37C 0.9600 .
C38 H38A 0.9600 .
C38 H38B 0.9600 .
C38 H38C 0.9600 .
C39 H39 0.9300 .
C40 H40A 0.9600 .
C40 H40B 0.9600 .
C40 H40C 0.9600 .
C41 H41A 0.9600 .
C41 H41B 0.9600 .
C41 H41C 0.9600 .

loop_
_geom_torsion_atom_site_label_1
_geom_torsion_atom_site_label_2
_geom_torsion_atom_site_label_3
_geom_torsion_atom_site_label_4
_geom_torsion
_geom_torsion_site_symmetry_1
_geom_torsion_site_symmetry_4
In1 O1 C1 O2 1.5(9) . .
In1 O1 C1 C2 -175.3(7) . .
O1 C1 O2 In1 -1.4(9) . .
C2 C1 O2 In1 175.3(8) . .
O2 C1 C2 C3 -177.6(8) . .
O1 C1 C2 C3 -1.0(13) . .
O2 C1 C2 C7 1.7(13) . .
O1 C1 C2 C7 178.3(8) . .
C7 C2 C3 C4 1.1(13) . .
C1 C2 C3 C4 -179.5(8) . .
C2 C3 C4 C5 1.2(14) . .
C12 N1 C5 C6 145.5(8) . .
C15 N1 C5 C6 -32.4(12) . .
C12 N1 C5 C4 -35.9(12) . .
C15 N1 C5 C4 146.2(8) . .
C3 C4 C5 C6 -1.3(13) . .
C3 C4 C5 N1 180.0(8) . .
N1 C5 C6 C7 177.7(8) . .
C4 C5 C6 C7 -0.9(13) . .
C3 C2 C7 C6 -3.4(13) . .
C1 C2 C7 C6 177.3(8) . .
C5 C6 C7 C2 3.3(13) . .
In1 O3 C8 O4 0.1(8) 4 .
In1 O3 C8 C9 178.8(7) 4 .
In1 O4 C8 O3 -0.1(8) 4 .
In1 O4 C8 C9 -178.8(7) 4 .
O3 C8 C9 C14 -176.1(8) . .
O4 C8 C9 C14 2.5(13) . .
O3 C8 C9 C10 3.4(13) . .
O4 C8 C9 C10 -177.9(8) . .
C14 C9 C10 C11 2.8(13) . .
C8 C9 C10 C11 -176.8(9) . .
C9 C10 C11 C12 1.4(15) . .
C10 C11 C12 C13 -4.3(14) . .
C10 C11 C12 N1 177.7(8) . .
C5 N1 C12 C13 145.4(8) . .
C15 N1 C12 C13 -36.7(11) . .
C5 N1 C12 C11 -36.6(12) . .
C15 N1 C12 C11 141.3(8) . .
C11 C12 C13 C14 2.7(13) . .
N1 C12 C13 C14 -179.3(7) . .
C12 C13 C14 C9 1.7(13) . .
C10 C9 C14 C13 -4.4(12) . .
C8 C9 C14 C13 175.1(8) . .
C5 N1 C15 C16 -50.5(11) . .
C12 N1 C15 C16 131.6(9) . .
C5 N1 C15 C20 133.1(8) . .
C12 N1 C15 C20 -44.9(11) . .
C20 C15 C16 C17 -1.9(13) . .
N1 C15 C16 C17 -178.4(7) . .
C15 C16 C17 C18 -0.2(13) . .
C16 C17 C18 C19 2.2(12) . .
C16 C17 C18 C34 -177.6(7) . .
C17 C18 C19 C20 -2.2(13) . .
C34 C18 C19 C20 177.6(8) . .
C18 C19 C20 C15 0.1(14) . .
C16 C15 C20 C19 1.9(13) . .
N1 C15 C20 C19 178.5(8) . .
In1 O6 C21 O5 2.8(9) 4_545 .
In1 O6 C21 C22 -177.4(7) 4_545 .
In1 O5 C21 O6 -2.7(8) 4_545 .
In1 O5 C21 C22 177.4(7) 4_545 .
O6 C21 C22 C23 173.0(9) . .
O5 C21 C22 C23 -7.2(13) . .
O6 C21 C22 C27 -6.1(13) . .
O5 C21 C22 C27 173.8(8) . .
C27 C22 C23 C24 -0.6(14) . .
C21 C22 C23 C24 -179.6(8) . .
C22 C23 C24 C25 0.2(14) . .
C23 C24 C25 N2 -179.0(8) . .
C23 C24 C25 C26 -2.5(14) . .
C28 N2 C25 C24 -43.9(9) . .
C25 N2 C25 C24 136.1(10) 2_554 .
C28 N2 C25 C26 139.5(7) . .
C25 N2 C25 C26 -40.5(7) 2_554 .
C24 C25 C26 C27 5.1(15) . .
N2 C25 C26 C27 -178.2(9) . .
C25 C26 C27 C22 -5.5(15) . .
C23 C22 C27 C26 3.3(14) . .
C21 C22 C27 C26 -177.6(9) . .
C25 N2 C28 C29 146.8(6) . 2_554
C25 N2 C28 C29 -33.2(6) 2_554 2_554
C25 N2 C28 C29 -33.2(6) . .
C25 N2 C28 C29 146.8(6) 2_554 .
N2 C28 C29 C30 179.8(6) . .
C29 C28 C29 C30 -0.2(6) 2_554 .
C28 C29 C30 C31 0.4(13) . .
C29 C30 C31 C30 -0.2(7) . 2_554
C29 C30 C31 C32 179.8(7) . .
C30 C31 C32 C33 -165.5(6) . 2_554
C30 C31 C32 C33 14.5(6) 2_554 2_554
C30 C31 C32 C33 14.5(6) . .
C30 C31 C32 C33 -165.5(6) 2_554 .
C33 C32 C33 C34 0.3(6) 2_554 .
C31 C32 C33 C34 -179.7(6) . .
C32 C33 C34 C35 -0.7(11) . .
C32 C33 C34 C18 175.9(7) . .
C17 C18 C34 C33 26.9(12) . .
C19 C18 C34 C33 -152.9(8) . .
C17 C18 C34 C35 -156.7(7) . .
C19 C18 C34 C35 23.5(11) . .
C33 C34 C35 C34 0.3(5) . 2_554
C18 C34 C35 C34 -176.2(8) . 2_554
In1 O7 C36 N3 163.2(13) . .
C37 N3 C36 O7 179.7(17) . .
C38 N3 C36 O7 -8(3) . .
C41 N5 C39 O8 0(3) . .
C40 N5 C39 O8 174.5(14) . .
